data_4348341
loop_
_publ_author_name
'Mart\'inez-Casado, Francisco J'
'Ramos-Riesco, Miguel'
'Rodr\'iguez-Cheda, Jos\'e A'
'Cucinotta, Fabio'
'Matesanz, Emilio'
'Miletto, Ivana'
'Gianotti, Enrica'
'Marchese, Leonardo'
'Mat\<ej, Zden\<ek'

_publ_section_title
;
 Unraveling the Decomposition Process of Lead(II) Acetate: Anhydrous
 Polymorphs, Hydrates, and Byproducts and Room Temperature
 Phosphorescence.
;
_journal_issue 17
_journal_name_full 'Inorganic chemistry'
_journal_page_first 8576
_journal_page_last 8586
_journal_paper_doi 10.1021/acs.inorgchem.6b01116
_journal_volume 55
_journal_year 2016
_chemical_formula_moiety 'C12 H23 O15.50 Pb4'
_chemical_formula_sum 'C12 H23 O15.5 Pb4'
_chemical_formula_weight 1244.06
_chemical_name_common 'Tetralead(II) oxo hexacetate hydrate'
_chemical_name_systematic
; 
 'Tetralead(II) oxo hexacetate hydrate'
;
_space_group_IT_number 50
_space_group_name_Hall '-P 2ab 2b'
_space_group_name_H-M_alt 'P b a n :2'
_symmetry_cell_setting orthorhombic
_symmetry_space_group_name_H-M 'P b a n :2'
_atom_sites_solution_hydrogens geom
_atom_sites_solution_primary direct
_atom_sites_solution_secondary difmap
_audit_creation_method SHELXL-97
_cell_angle_alpha 90.00
_cell_angle_beta 90.00
_cell_angle_gamma 90.00
_cell_formula_units_Z 2
_cell_length_a 6.783(5)
_cell_length_b 13.823(5)
_cell_length_c 13.937(5)
_cell_measurement_reflns_used 1102
_cell_measurement_temperature 100(2)
_cell_measurement_theta_max 27.990
_cell_measurement_theta_min 1.0
_cell_volume 1306.8(12)
_computing_cell_refinement 'XDS (Kabsch, 1993)'
_computing_data_collection 'XDS (Kabsch, 1993)'
_computing_data_reduction 'XDS (Kabsch, 1993)'
_computing_molecular_graphics 'Mercury (Version 3.1; Macrae et al., 2008)'
_computing_publication_material 'SHELXL-97 (Sheldrick, 1997)'
_computing_structure_refinement 'SHELXL-97 (Sheldrick, 1997)'
_computing_structure_solution 'SHELXS-97 (Sheldrick, 1990)'
_diffrn_ambient_temperature 100(2)
_diffrn_detector_area_resol_mean 13.65
_diffrn_measured_fraction_theta_full 0.995
_diffrn_measured_fraction_theta_max 0.995
_diffrn_measurement_device_type 'MAR225 CCD area-detector'
_diffrn_measurement_method 'f\ scans'
_diffrn_radiation_monochromator 'silicon(111) double crystal monochromator'
_diffrn_radiation_source 'undulator radiation'
_diffrn_radiation_type synchrotron
_diffrn_radiation_wavelength 0.80000
_diffrn_reflns_av_R_equivalents 0.0000
_diffrn_reflns_av_sigmaI/netI 0.0546
_diffrn_reflns_limit_h_max 7
_diffrn_reflns_limit_h_min 0
_diffrn_reflns_limit_k_max 16
_diffrn_reflns_limit_k_min 0
_diffrn_reflns_limit_l_max 16
_diffrn_reflns_limit_l_min 0
_diffrn_reflns_number 1102
_diffrn_reflns_theta_full 27.99
_diffrn_reflns_theta_max 27.99
_diffrn_reflns_theta_min 3.29
_exptl_absorpt_coefficient_mu 29.271
_exptl_absorpt_correction_T_max 0.9548
_exptl_absorpt_correction_T_min 0.1923
_exptl_absorpt_correction_type refdelf
_exptl_absorpt_process_details
;
Parkin S,Moezzi B & Hope H, (1995) J. Appl. Cryst. 28, 53-56
Cubic fit to sin(theta)/lambda - 24 parameters
;
_exptl_crystal_colour colourless
_exptl_crystal_density_diffrn 3.162
_exptl_crystal_density_method 'not measured'
_exptl_crystal_description plate
_exptl_crystal_F_000 1104
_exptl_crystal_size_max 0.120
_exptl_crystal_size_mid 0.080
_exptl_crystal_size_min 0.030
_platon_squeeze_details
;
;
_refine_diff_density_max 2.956
_refine_diff_density_min -3.482
_refine_diff_density_rms 0.685
_refine_ls_extinction_method none
_refine_ls_goodness_of_fit_ref 1.152
_refine_ls_hydrogen_treatment noref
_refine_ls_matrix_type full
_refine_ls_number_parameters 78
_refine_ls_number_reflns 1102
_refine_ls_number_restraints 9
_refine_ls_restrained_S_all 1.147
_refine_ls_R_factor_all 0.0696
_refine_ls_R_factor_gt 0.0690
_refine_ls_shift/su_max 0.000
_refine_ls_shift/su_mean 0.000
_refine_ls_structure_factor_coef Fsqd
_refine_ls_weighting_details 'calc w=1/[\s^2^(Fo^2^)+(0.1121P)^2^+21.8759P] where P=(Fo^2^+2Fc^2^)/3'
_refine_ls_weighting_scheme calc
_refine_ls_wR_factor_gt 0.1732
_refine_ls_wR_factor_ref 0.1741
_reflns_number_gt 1083
_reflns_number_total 1102
_reflns_threshold_expression >2sigma(I)
_cod_data_source_file ic6b01116_si_002.cif
_cod_data_source_block Pb4OAc6x
_cod_depositor_comments
;
The following automatic conversions were performed:

data item '_symmetry_cell_setting' value 'Orthorhombic' was changed
to 'orthorhombic' in accordance with the
/home/saulius/struct/COD-crude-data/automatic-downloads/DataCite-retrospective/ACS/depositions/lib/dictionaries/cif_core.dic
dictionary named 'cif_core.dic' version 2.4.2 last updated on
2011-04-26.

Automatic conversion script
Id: cif_fix_values 6909 2019-04-08 15:41:33Z antanas 
;
_cod_original_sg_symbol_H-M Pban
_cod_original_formula_sum 'C12 H23 O15.50 Pb4'
_cod_database_code 4348341
_exptl_absorpt_factor_mur 0.878
_exptl_absorpt_correction_t_ave 0.4305
_exptl_absorpt_rmerge_before 0.0850
_exptl_absorpt_rmerge_after 0.0712
_shelx_f_squared_multiplier 1.000

loop_
_symmetry_equiv_pos_as_xyz
'x, y, z'
'-x+1/2, -y+1/2, z'
'x, -y+1/2, -z'
'-x+1/2, y, -z'
'-x, -y, -z'
'x-1/2, y-1/2, -z'
'-x, y-1/2, z'
'x-1/2, -y, z'

loop_
_atom_site_label
_atom_site_type_symbol
_atom_site_fract_x
_atom_site_fract_y
_atom_site_fract_z
_atom_site_U_iso_or_equiv
_atom_site_adp_type
_atom_site_occupancy
_atom_site_symmetry_multiplicity
_atom_site_calc_flag
_atom_site_refinement_flags
C1 C 0.4803(18) 0.3945(10) 0.3699(11) 0.030(3) Uani 1 1 d .
C2 C 0.4167(19) 0.4197(9) 0.2710(9) 0.027(3) Uani 1 1 d .
H2A H 0.3111 0.3758 0.2509 0.040 Uiso 1 1 calc R
H2B H 0.5288 0.4135 0.2271 0.040 Uiso 1 1 calc R
H2C H 0.3682 0.4865 0.2699 0.040 Uiso 1 1 calc R
C3 C 0.809(4) 0.2719(17) 0.2131(17) 0.031(6) Uani 0.50 1 d PD
C4 C 0.704(5) 0.227(2) 0.1344(18) 0.046(8) Uiso 0.50 1 d PD
O1 O 0.6170(14) 0.4407(6) 0.4089(6) 0.024(2) Uani 1 1 d .
O1O O 0.7500 0.2500 0.5000 0.023(3) Uani 1 4 d S
O2 O 0.3841(16) 0.3273(8) 0.4141(6) 0.028(2) Uani 1 1 d .
O3 O 0.7500 0.2500 0.2986(9) 0.025(2) Uani 1 2 d S
O4 O 0.948(3) 0.3305(18) 0.1990(17) 0.043(6) Uiso 0.50 1 d P
Pb1 Pb 0.96049(8) 0.34675(3) 0.41453(4) 0.0269(4) Uani 1 1 d .
H4A H 0.64(3) 0.277(3) 0.094(10) 0.040 Uiso 0.50 1 d PD
H4B H 0.796(10) 0.188(14) 0.096(10) 0.040 Uiso 0.50 1 d PD
H4C H 0.60(2) 0.184(14) 0.160(3) 0.040 Uiso 0.50 1 d PD

loop_
_atom_site_aniso_label
_atom_site_aniso_U_11
_atom_site_aniso_U_22
_atom_site_aniso_U_33
_atom_site_aniso_U_23
_atom_site_aniso_U_13
_atom_site_aniso_U_12
C1 0.027 0.023 0.040(8) -0.007(5) 0.011(5) 0.001(6)
C2 0.019(5) 0.026(7) 0.035(6) -0.001(5) -0.003(5) 0.007(6)
C3 0.021(14) 0.032(15) 0.040(13) 0.000(10) 0.001(10) -0.011(10)
O1 0.022(5) 0.008(4) 0.042(5) -0.001(3) -0.006(3) -0.002(4)
O1O 0.028(9) 0.019(8) 0.022(7) 0.000 0.000 0.000
O2 0.026(6) 0.016(4) 0.042(6) 0.006(3) 0.001(3) -0.010(4)
O3 0.015(5) 0.021(6) 0.038(7) 0.000 0.000 -0.002(5)
Pb1 0.0190(6) 0.0166(5) 0.0451(5) 0.00348(16) 0.00145(17) -0.00084(15)

loop_
_atom_type_symbol
_atom_type_description
_atom_type_scat_dispersion_real
_atom_type_scat_dispersion_imag
_atom_type_scat_source
C C 0.0033 0.0016 'International Tables Vol C Tables 4.2.6.8 and 6.1.1.4'
O O 0.0106 0.0060 'International Tables Vol C Tables 4.2.6.8 and 6.1.1.4'
Pb Pb -3.3944 10.1111 'International Tables Vol C Tables 4.2.6.8 and 6.1.1.4'
H H 0.0000 0.0000 'International Tables Vol C Tables 4.2.6.8 and 6.1.1.4'

loop_
_geom_angle_atom_site_label_1
_geom_angle_atom_site_label_2
_geom_angle_atom_site_label_3
_geom_angle
_geom_angle_site_symmetry_1
_geom_angle_site_symmetry_3
O1 C1 O2 122.3(14) . .
O1 C1 C2 119.9(13) . .
O2 C1 C2 117.7(12) . .
C1 C2 H2A 109.5 . .
C1 C2 H2B 109.5 . .
H2A C2 H2B 109.5 . .
C1 C2 H2C 109.5 . .
H2A C2 H2C 109.5 . .
H2B C2 H2C 109.5 . .
C3 C3 C4 87(2) 2_655 2_655
C3 C3 O4 170(2) 2_655 .
C4 C3 O4 84(2) 2_655 .
C3 C3 O3 67.2(9) 2_655 .
C4 C3 O3 154(3) 2_655 .
O4 C3 O3 121.7(19) . .
C3 C3 C4 49.2(15) 2_655 .
C4 C3 C4 38(3) 2_655 .
O4 C3 C4 122(2) . .
O3 C3 C4 116.3(19) . .
C4 C4 C3 92(2) 2_655 2_655
C4 C4 C3 49.2(15) 2_655 .
C3 C4 C3 44(2) 2_655 .
C4 C4 O4 144.4(16) 2_655 2_655
C3 C4 O4 52(2) 2_655 2_655
C3 C4 O4 96.1(19) . 2_655
C4 C4 H4A 78(9) 2_655 .
C3 C4 H4A 122(10) 2_655 .
C3 C4 H4A 109.48(18) . .
O4 C4 H4A 114(10) 2_655 .
C4 C4 H4B 87(10) 2_655 .
C3 C4 H4B 127(10) 2_655 .
C3 C4 H4B 109.48(19) . .
O4 C4 H4B 117(10) 2_655 .
H4A C4 H4B 109.5(2) . .
C4 C4 H4C 158(4) 2_655 .
C3 C4 H4C 66(3) 2_655 .
C3 C4 H4C 109.48(18) . .
O4 C4 H4C 14(3) 2_655 .
H4A C4 H4C 109.5(2) . .
H4B C4 H4C 109.5(2) . .
C1 O1 Pb1 114.4(8) . .
Pb1 O1O Pb1 108.55(4) 3_556 2_655
Pb1 O1O Pb1 117.32(4) 3_556 4_656
Pb1 O1O Pb1 102.87(5) 2_655 4_656
Pb1 O1O Pb1 102.88(5) 3_556 .
Pb1 O1O Pb1 117.32(4) 2_655 .
Pb1 O1O Pb1 108.55(4) 4_656 .
C1 O2 Pb1 99.1(8) . 4_656
C1 O2 Pb1 117.2(8) . 2_655
Pb1 O2 Pb1 86.0(3) 4_656 2_655
C3 O3 C3 45.7(19) 2_655 .
C3 O3 Pb1 106.8(9) 2_655 2_655
C3 O3 Pb1 152.2(10) . 2_655
C3 O3 Pb1 152.2(10) 2_655 .
C3 O3 Pb1 106.8(9) . .
Pb1 O3 Pb1 100.9(4) 2_655 .
C3 O4 C4 43.8(10) . 2_655
O1O Pb1 O3 70.9(2) . .
O1O Pb1 O2 73.6(3) . 4_656
O3 Pb1 O2 138.7(3) . 4_656
O1O Pb1 O2 73.5(2) . 2_655
O3 Pb1 O2 75.0(2) . 2_655
O2 Pb1 O2 75.3(3) 4_656 2_655
O1O Pb1 O1 75.8(2) . .
O3 Pb1 O1 75.30(19) . .
O2 Pb1 O1 115.3(3) 4_656 .
O2 Pb1 O1 142.7(3) 2_655 .
O1O Pb1 Pb1 38.56(3) . 3_556
O3 Pb1 Pb1 91.73(18) . 3_556
O2 Pb1 Pb1 47.0(2) 4_656 3_556
O2 Pb1 Pb1 46.95(19) 2_655 3_556
O1 Pb1 Pb1 112.52(19) . 3_556

loop_
_geom_bond_atom_site_label_1
_geom_bond_atom_site_label_2
_geom_bond_distance
_geom_bond_site_symmetry_2
C1 O1 1.250(17) .
C1 O2 1.292(18) .
C1 C2 1.49(2) .
C2 H2A 0.9800 .
C2 H2B 0.9800 .
C2 H2C 0.9800 .
C3 C3 1.00(5) 2_655
C3 C4 1.10(3) 2_655
C3 O4 1.26(3) .
C3 O3 1.29(3) .
C3 C4 1.450(3) .
C4 C4 0.90(5) 2_655
C4 C3 1.10(3) 2_655
C4 O4 1.58(4) 2_655
C4 H4A 0.9799(11) .
C4 H4B 0.9799(11) .
C4 H4C 0.9799(12) .
O1 Pb1 2.668(10) .
O1O Pb1 2.2904(9) 3_556
O1O Pb1 2.2904(9) 2_655
O1O Pb1 2.2904(9) 4_656
O1O Pb1 2.2904(9) .
O2 Pb1 2.624(9) 4_656
O2 Pb1 2.626(11) 2_655
O3 C3 1.29(3) 2_655
O3 Pb1 2.538(8) 2_655
O3 Pb1 2.538(8) .
O4 C4 1.58(4) 2_655
Pb1 O2 2.624(9) 4_656
Pb1 O2 2.626(11) 2_655
Pb1 Pb1 3.5819(13) 3_556

loop_
_geom_torsion_atom_site_label_1
_geom_torsion_atom_site_label_2
_geom_torsion_atom_site_label_3
_geom_torsion_atom_site_label_4
_geom_torsion
_geom_torsion_site_symmetry_1
_geom_torsion_site_symmetry_4
C3 C3 C4 C4 169(7) 2_655 2_655
O4 C3 C4 C4 -6(5) . 2_655
O3 C3 C4 C4 172(5) . 2_655
C4 C3 C4 C3 -169(7) 2_655 2_655
O4 C3 C4 C3 -175(5) . 2_655
O3 C3 C4 C3 4(2) . 2_655
C3 C3 C4 O4 -2(3) 2_655 2_655
C4 C3 C4 O4 -171(6) 2_655 2_655
O4 C3 C4 O4 -178(2) . 2_655
O3 C3 C4 O4 1(3) . 2_655
O2 C1 O1 Pb1 79.2(13) . .
C2 C1 O1 Pb1 -103.9(11) . .
O1 C1 O2 Pb1 6.0(14) . 4_656
C2 C1 O2 Pb1 -171.0(9) . 4_656
O1 C1 O2 Pb1 -84.2(13) . 2_655
C2 C1 O2 Pb1 98.8(11) . 2_655
C4 C3 O3 C3 8(5) 2_655 2_655
O4 C3 O3 C3 176(5) . 2_655
C4 C3 O3 C3 -3.0(19) . 2_655
C3 C3 O3 Pb1 10(5) 2_655 2_655
C4 C3 O3 Pb1 18(9) 2_655 2_655
O4 C3 O3 Pb1 -174.2(12) . 2_655
C4 C3 O3 Pb1 7(4) . 2_655
C3 C3 O3 Pb1 -175(2) 2_655 .
C4 C3 O3 Pb1 -167(7) 2_655 .
O4 C3 O3 Pb1 1(3) . .
C4 C3 O3 Pb1 -178.1(18) . .
C3 C3 O4 C4 -19(22) 2_655 2_655
O3 C3 O4 C4 -175(4) . 2_655
C4 C3 O4 C4 4(3) . 2_655
Pb1 O1O Pb1 O3 119.04(2) 3_556 .
Pb1 O1O Pb1 O3 0.0 2_655 .
Pb1 O1O Pb1 O3 -115.97(3) 4_656 .
Pb1 O1O Pb1 O2 -39.6(2) 3_556 4_656
Pb1 O1O Pb1 O2 -158.6(2) 2_655 4_656
Pb1 O1O Pb1 O2 85.4(2) 4_656 4_656
Pb1 O1O Pb1 O2 39.6(2) 3_556 2_655
Pb1 O1O Pb1 O2 -79.5(2) 2_655 2_655
Pb1 O1O Pb1 O2 164.5(2) 4_656 2_655
Pb1 O1O Pb1 O1 -161.88(18) 3_556 .
Pb1 O1O Pb1 O1 79.07(18) 2_655 .
Pb1 O1O Pb1 O1 -36.90(18) 4_656 .
Pb1 O1O Pb1 Pb1 -119.04(2) 2_655 3_556
Pb1 O1O Pb1 Pb1 124.98(3) 4_656 3_556
C3 O3 Pb1 O1O 175(2) 2_655 .
C3 O3 Pb1 O1O -177.5(12) . .
Pb1 O3 Pb1 O1O 0.0 2_655 .
C3 O3 Pb1 O2 -153(3) 2_655 4_656
C3 O3 Pb1 O2 -145.6(13) . 4_656
Pb1 O3 Pb1 O2 32.0(4) 2_655 4_656
C3 O3 Pb1 O2 -108(2) 2_655 2_655
C3 O3 Pb1 O2 -100.1(12) . 2_655
Pb1 O3 Pb1 O2 77.4(2) 2_655 2_655
C3 O3 Pb1 O1 95(3) 2_655 .
C3 O3 Pb1 O1 102.6(12) . .
Pb1 O3 Pb1 O1 -79.8(2) 2_655 .
C3 O3 Pb1 Pb1 -152(2) 2_655 3_556
C3 O3 Pb1 Pb1 -144.5(12) . 3_556
Pb1 O3 Pb1 Pb1 33.041(17) 2_655 3_556
C1 O1 Pb1 O1O -60.6(9) . .
C1 O1 Pb1 O3 13.0(9) . .
C1 O1 Pb1 O2 -124.3(10) . 4_656
C1 O1 Pb1 O2 -25.2(11) . 2_655
C1 O1 Pb1 Pb1 -72.7(9) . 3_556

loop_
_platon_squeeze_void_nr
_platon_squeeze_void_average_x
_platon_squeeze_void_average_y
_platon_squeeze_void_average_z
_platon_squeeze_void_volume
_platon_squeeze_void_count_electrons
_platon_squeeze_void_content
1 -0.017 -0.022 0.000 299 52 ' '
